data_7202014
loop_
_publ_author_name
'Song, Yu-Fei'
'Kitson, Phil J.'
'Long, De-Liang'
'Parenty, Alexis D. C.'
'Thatcher, Robert J.'
'Cronin, Leroy'

_publ_section_title
;
 Supramolecular self-assembly and anion-dependence of copper(II)
 complexes with cationic dihydro-imidazo phenanthridinium
 (DIP)-containing ligands
;
_journal_issue 9
_journal_name_full CrystEngComm
_journal_page_first 1243
_journal_paper_doi 10.1039/b802541j
_journal_volume 10
_journal_year 2008
_chemical_formula_sum 'C21 H18 Br3 Cu N3'
_chemical_formula_weight 615.65
_chemical_name_systematic
;
?
;
_space_group_IT_number 2
_symmetry_cell_setting triclinic
_symmetry_space_group_name_Hall '-P 1'
_symmetry_space_group_name_H-M 'P -1'
_atom_sites_solution_hydrogens geom
_atom_sites_solution_primary direct
_atom_sites_solution_secondary difmap
_audit_creation_method SHELXL-97
_cell_angle_alpha 106.773(8)
_cell_angle_beta 104.342(8)
_cell_angle_gamma 100.370(8)
_cell_formula_units_Z 4
_cell_length_a 11.867(4)
_cell_length_b 13.477(5)
_cell_length_c 14.980(5)
_cell_measurement_reflns_used 1012
_cell_measurement_temperature 273(2)
_cell_measurement_theta_max 21.9
_cell_measurement_theta_min 2.6
_cell_volume 2139.1(13)
_computing_cell_refinement Apex
_computing_data_collection Apex
_computing_data_reduction Apex
_computing_molecular_graphics Mercury
_computing_publication_material Wingx
_computing_structure_refinement 'SHELXL-97 (Sheldrick, 1997)'
_computing_structure_solution 'SHELXS-97 (Sheldrick, 1997)'
_diffrn_ambient_temperature 273(2)
_diffrn_measured_fraction_theta_full 0.678
_diffrn_measured_fraction_theta_max 0.678
_diffrn_measurement_device_type 'Bruker Apex CCD'
_diffrn_measurement_method '\w & \p'
_diffrn_radiation_monochromator graphite
_diffrn_radiation_source 'fine-focus sealed tube'
_diffrn_radiation_type MoK\a
_diffrn_radiation_wavelength 0.71073
_diffrn_reflns_av_R_equivalents 0.0435
_diffrn_reflns_av_sigmaI/netI 0.0952
_diffrn_reflns_limit_h_max 12
_diffrn_reflns_limit_h_min -8
_diffrn_reflns_limit_k_max 14
_diffrn_reflns_limit_k_min -9
_diffrn_reflns_limit_l_max 14
_diffrn_reflns_limit_l_min -14
_diffrn_reflns_number 5690
_diffrn_reflns_theta_full 23.00
_diffrn_reflns_theta_max 23.00
_diffrn_reflns_theta_min 1.50
_diffrn_standards_decay_% 0
_exptl_absorpt_coefficient_mu 6.637
_exptl_absorpt_correction_T_max 0.6915
_exptl_absorpt_correction_T_min 0.2773
_exptl_absorpt_correction_type empirical
_exptl_absorpt_process_details SADABS
_exptl_crystal_colour brown
_exptl_crystal_density_diffrn 1.912
_exptl_crystal_density_meas ?
_exptl_crystal_density_method 'not measured'
_exptl_crystal_description block
_exptl_crystal_F_000 1196
_exptl_crystal_size_max 0.26
_exptl_crystal_size_mid 0.20
_exptl_crystal_size_min 0.06
_refine_diff_density_max 2.21
_refine_diff_density_min -0.94
_refine_diff_density_rms 0.26
_refine_ls_extinction_coef none
_refine_ls_extinction_expression none
_refine_ls_extinction_method SHELXL
_refine_ls_goodness_of_fit_ref 1.054
_refine_ls_hydrogen_treatment riding
_refine_ls_matrix_type full
_refine_ls_number_parameters 266
_refine_ls_number_reflns 4038
_refine_ls_number_restraints 0
_refine_ls_restrained_S_all 1.054
_refine_ls_R_factor_all 0.1098
_refine_ls_R_factor_gt 0.0810
_refine_ls_shift/su_max 0.001
_refine_ls_shift/su_mean 0.000
_refine_ls_structure_factor_coef Fsqd
_refine_ls_weighting_details 'calc w=1/[\s^2^(Fo^2^)+(0.1403P)^2^+38.0577P] where P=(Fo^2^+2Fc^2^)/3'
_refine_ls_weighting_scheme calc
_refine_ls_wR_factor_gt 0.2231
_refine_ls_wR_factor_ref 0.2489
_reflns_number_gt 2906
_reflns_number_total 4038
_reflns_threshold_expression >2sigma(I)
_cod_data_source_file b802541j.txt
_cod_data_source_block ys03701
_cod_depositor_comments
;
The following automatic conversions were performed:

'_exptl_crystal_density_meas' value 'none' was changed to '?' - the
value is perceived as not measured.

Automatic conversion script
Id: cif_fix_values 3008 2015-01-20 13:52:24Z robertas 
;
_cod_original_cell_volume 2139.1(12)
_cod_original_sg_symbol_H-M P-1
_cod_database_code 7202014

loop_
_symmetry_equiv_pos_as_xyz
'x, y, z'
'-x, -y, -z'

loop_
_atom_site_label
_atom_site_type_symbol
_atom_site_fract_x
_atom_site_fract_y
_atom_site_fract_z
_atom_site_U_iso_or_equiv
_atom_site_adp_type
_atom_site_occupancy
_atom_site_symmetry_multiplicity
_atom_site_calc_flag
_atom_site_refinement_flags
_atom_site_disorder_assembly
_atom_site_disorder_group
Cu1 Cu 0.7934(2) 0.25910(19) 0.72892(18) 0.0214(8) Uani 1 1 d . . .
Cu2 Cu 0.5246(2) 0.6016(2) 0.80023(18) 0.0193(8) Uani 1 1 d . . .
Br1 Br 0.90607(19) 0.38593(18) 0.67788(17) 0.0326(8) Uani 1 1 d . . .
Br2 Br 0.76573(17) 0.06945(16) 0.69546(16) 0.0245(7) Uani 1 1 d . . .
Br3 Br 0.59272(17) 0.25763(17) 0.65377(16) 0.0261(7) Uani 1 1 d . . .
Br4 Br 0.70240(17) 0.72114(17) 0.80093(16) 0.0261(7) Uani 1 1 d . . .
Br5 Br 0.61006(18) 0.50996(17) 0.89779(16) 0.0266(7) Uani 1 1 d . . .
Br6 Br 0.35882(19) 0.62898(18) 0.86028(17) 0.0281(7) Uani 1 1 d . . .
N1 N 1.3448(13) 0.1823(12) 0.8699(11) 0.017(4) Uiso 1 1 d . . .
N2 N 1.1882(13) 0.2519(12) 0.8591(11) 0.015(4) Uiso 1 1 d . . .
N3 N 0.9012(14) 0.3105(13) 0.8704(12) 0.019(4) Uiso 1 1 d . . .
N4 N 0.3063(13) 0.9414(12) 0.6018(11) 0.017(4) Uiso 1 1 d . . .
N5 N 0.3729(13) 0.8059(12) 0.6231(11) 0.015(4) Uiso 1 1 d . . .
N6 N 0.4326(14) 0.5551(13) 0.6556(12) 0.023(4) Uiso 1 1 d . . .
C1 C 1.4124(16) 0.1077(15) 0.8763(14) 0.016(5) Uiso 1 1 d . . .
C2 C 1.532(2) 0.133(2) 0.8776(17) 0.037(6) Uiso 1 1 d . . .
H2 H 1.5686 0.2003 0.8772 0.044 Uiso 1 1 calc R . .
C3 C 1.594(2) 0.058(2) 0.8795(18) 0.045(7) Uiso 1 1 d . . .
H3 H 1.6735 0.0730 0.8795 0.054 Uiso 1 1 calc R . .
C4 C 1.540(2) -0.0432(19) 0.8814(16) 0.035(6) Uiso 1 1 d . . .
H4 H 1.5836 -0.0933 0.8852 0.042 Uiso 1 1 calc R . .
C5 C 1.4247(18) -0.0652(18) 0.8776(15) 0.028(5) Uiso 1 1 d . . .
H5 H 1.3887 -0.1333 0.8760 0.034 Uiso 1 1 calc R . .
C6 C 1.3532(18) 0.0083(17) 0.8758(15) 0.024(5) Uiso 1 1 d . . .
C7 C 1.2314(16) -0.0125(15) 0.8796(14) 0.016(5) Uiso 1 1 d . . .
C8 C 1.1682(18) -0.1059(17) 0.8874(15) 0.025(5) Uiso 1 1 d . . .
H8 H 1.2074 -0.1592 0.8909 0.030 Uiso 1 1 calc R . .
C9 C 1.055(2) -0.1234(19) 0.8902(16) 0.034(6) Uiso 1 1 d . . .
H9 H 1.0181 -0.1883 0.8938 0.040 Uiso 1 1 calc R . .
C10 C 0.9919(19) -0.0449(17) 0.8877(15) 0.028(6) Uiso 1 1 d . . .
H10 H 0.9133 -0.0562 0.8904 0.034 Uiso 1 1 calc R . .
C11 C 1.0521(18) 0.0515(17) 0.8808(15) 0.025(5) Uiso 1 1 d . . .
H11 H 1.0134 0.1057 0.8813 0.030 Uiso 1 1 calc R . .
C12 C 1.1684(15) 0.0677(14) 0.8734(13) 0.011(4) Uiso 1 1 d . . .
C13 C 1.2295(17) 0.1659(16) 0.8664(14) 0.019(5) Uiso 1 1 d . . .
C14 C 1.3957(17) 0.2898(16) 0.8706(15) 0.022(5) Uiso 1 1 d . . .
H14A H 1.4365 0.2864 0.8215 0.026 Uiso 1 1 calc R . .
H14B H 1.4521 0.3353 0.9347 0.026 Uiso 1 1 calc R . .
C15 C 1.2849(17) 0.3302(16) 0.8459(16) 0.023(5) Uiso 1 1 d . . .
H15A H 1.2982 0.4028 0.8902 0.027 Uiso 1 1 calc R . .
H15B H 1.2635 0.3293 0.7788 0.027 Uiso 1 1 calc R . .
C16 C 1.0623(16) 0.2534(16) 0.8255(14) 0.017(5) Uiso 1 1 d . . .
H16A H 1.0134 0.1797 0.7899 0.021 Uiso 1 1 calc R . .
H16B H 1.0548 0.2913 0.7793 0.021 Uiso 1 1 calc R . .
C17 C 1.0096(17) 0.3042(16) 0.9039(14) 0.020(5) Uiso 1 1 d . . .
C18 C 1.0760(17) 0.3433(15) 1.0053(14) 0.018(5) Uiso 1 1 d . . .
H18 H 1.1542 0.3374 1.0272 0.022 Uiso 1 1 calc R . .
C19 C 1.0206(17) 0.3903(16) 1.0700(16) 0.023(5) Uiso 1 1 d . . .
H19 H 1.0607 0.4159 1.1373 0.027 Uiso 1 1 calc R . .
C20 C 0.9052(19) 0.3993(17) 1.0347(16) 0.029(5) Uiso 1 1 d . . .
H20 H 0.8669 0.4325 1.0773 0.034 Uiso 1 1 calc R . .
C21 C 0.8468(17) 0.3562(15) 0.9313(14) 0.014(4) Uiso 1 1 d . . .
H21 H 0.7685 0.3602 0.9061 0.017 Uiso 1 1 calc R . .
C22 C 0.2325(17) 1.0131(16) 0.6011(14) 0.019(5) Uiso 1 1 d . . .
C23 C 0.2675(18) 1.1047(16) 0.5816(15) 0.023(5) Uiso 1 1 d . . .
H23 H 0.3397 1.1203 0.5679 0.028 Uiso 1 1 calc R . .
C24 C 0.1958(19) 1.1729(18) 0.5822(16) 0.031(6) Uiso 1 1 d . . .
H24 H 0.2184 1.2354 0.5689 0.038 Uiso 1 1 calc R . .
C25 C 0.0891(18) 1.1485(17) 0.6030(15) 0.023(5) Uiso 1 1 d . . .
H25 H 0.0407 1.1958 0.6050 0.028 Uiso 1 1 calc R . .
C26 C 0.0534(18) 1.0535(16) 0.6210(14) 0.021(5) Uiso 1 1 d . . .
H26 H -0.0193 1.0367 0.6335 0.025 Uiso 1 1 calc R . .
C27 C 0.1248(17) 0.9866(16) 0.6200(14) 0.017(5) Uiso 1 1 d . . .
C28 C 0.0885(17) 0.8784(16) 0.6302(15) 0.021(5) Uiso 1 1 d . . .
C29 C -0.0228(19) 0.8444(17) 0.6456(15) 0.027(5) Uiso 1 1 d . . .
H29 H -0.0722 0.8906 0.6517 0.033 Uiso 1 1 calc R . .
C30 C -0.0587(19) 0.7461(16) 0.6516(15) 0.025(5) Uiso 1 1 d . . .
H30 H -0.1308 0.7261 0.6641 0.031 Uiso 1 1 calc R . .
C31 C 0.0125(18) 0.6753(17) 0.6390(15) 0.026(5) Uiso 1 1 d . . .
H31 H -0.0154 0.6062 0.6389 0.031 Uiso 1 1 calc R . .
C32 C 0.1219(17) 0.7046(16) 0.6270(14) 0.020(5) Uiso 1 1 d . . .
H32 H 0.1683 0.6560 0.6184 0.024 Uiso 1 1 calc R . .
C33 C 0.1655(18) 0.8132(16) 0.6276(15) 0.023(5) Uiso 1 1 d . . .
C34 C 0.2803(18) 0.8477(17) 0.6185(15) 0.024(5) Uiso 1 1 d . . .
C35 C 0.4275(17) 0.9581(16) 0.5849(15) 0.021(5) Uiso 1 1 d . . .
H35A H 0.4184 0.9507 0.5169 0.025 Uiso 1 1 calc R . .
H35B H 0.4803 1.0287 0.6272 0.025 Uiso 1 1 calc R . .
C36 C 0.4754(18) 0.8722(17) 0.6097(16) 0.026(5) Uiso 1 1 d . . .
H36A H 0.4998 0.8307 0.5568 0.031 Uiso 1 1 calc R . .
H36B H 0.5439 0.9020 0.6696 0.031 Uiso 1 1 calc R . .
C37 C 0.3994(18) 0.7310(16) 0.6767(15) 0.024(5) Uiso 1 1 d . . .
H37A H 0.3447 0.7264 0.7149 0.028 Uiso 1 1 calc R . .
H37B H 0.4811 0.7603 0.7223 0.028 Uiso 1 1 calc R . .
C38 C 0.3865(18) 0.6166(16) 0.6075(15) 0.023(5) Uiso 1 1 d . . .
C39 C 0.3324(15) 0.5807(14) 0.5082(12) 0.008(4) Uiso 1 1 d . . .
H39 H 0.3024 0.6259 0.4777 0.009 Uiso 1 1 calc R . .
C40 C 0.3230(16) 0.4753(15) 0.4535(15) 0.017(5) Uiso 1 1 d . . .
H40 H 0.2856 0.4479 0.3857 0.021 Uiso 1 1 calc R . .
C41 C 0.3707(18) 0.4120(18) 0.5024(16) 0.028(6) Uiso 1 1 d . . .
H41 H 0.3669 0.3415 0.4676 0.034 Uiso 1 1 calc R . .
C42 C 0.4242(17) 0.4543(16) 0.6039(14) 0.019(5) Uiso 1 1 d . . .
H42 H 0.4548 0.4109 0.6364 0.023 Uiso 1 1 calc R . .

loop_
_atom_site_aniso_label
_atom_site_aniso_U_11
_atom_site_aniso_U_22
_atom_site_aniso_U_33
_atom_site_aniso_U_23
_atom_site_aniso_U_13
_atom_site_aniso_U_12
Cu1 0.0171(13) 0.0191(14) 0.0223(15) 0.0075(12) -0.0010(11) 0.0010(11)
Cu2 0.0168(13) 0.0234(15) 0.0181(15) 0.0112(12) 0.0041(11) 0.0020(11)
Br1 0.0259(12) 0.0347(14) 0.0367(15) 0.0243(12) -0.0003(10) 0.0016(11)
Br2 0.0182(11) 0.0187(12) 0.0343(14) 0.0086(10) 0.0061(9) 0.0036(9)
Br3 0.0199(11) 0.0242(13) 0.0290(14) 0.0088(10) -0.0002(9) 0.0058(10)
Br4 0.0188(11) 0.0296(13) 0.0265(13) 0.0129(10) 0.0030(9) -0.0007(10)
Br5 0.0268(12) 0.0264(13) 0.0245(13) 0.0131(10) 0.0019(10) 0.0039(10)
Br6 0.0277(12) 0.0349(14) 0.0338(15) 0.0210(11) 0.0170(10) 0.0125(11)

loop_
_atom_type_symbol
_atom_type_description
_atom_type_scat_dispersion_real
_atom_type_scat_dispersion_imag
_atom_type_scat_source
Cu Cu 0.3201 1.2651 'International Tables Vol C Tables 4.2.6.8 and 6.1.1.4'
Br Br -0.2901 2.4595 'International Tables Vol C Tables 4.2.6.8 and 6.1.1.4'
N N 0.0061 0.0033 'International Tables Vol C Tables 4.2.6.8 and 6.1.1.4'
C C 0.0033 0.0016 'International Tables Vol C Tables 4.2.6.8 and 6.1.1.4'
H H 0.0000 0.0000 'International Tables Vol C Tables 4.2.6.8 and 6.1.1.4'

loop_
_geom_angle_atom_site_label_1
_geom_angle_atom_site_label_2
_geom_angle_atom_site_label_3
_geom_angle
_geom_angle_site_symmetry_1
_geom_angle_site_symmetry_3
_geom_angle_publ_flag
N3 Cu1 Br3 133.6(5) . . ?
N3 Cu1 Br1 97.6(4) . . ?
Br3 Cu1 Br1 101.69(12) . . ?
N3 Cu1 Br2 97.5(5) . . ?
Br3 Cu1 Br2 99.33(10) . . ?
Br1 Cu1 Br2 133.01(15) . . ?
N6 Cu2 Br5 132.7(5) . . ?
N6 Cu2 Br6 97.1(5) . . ?
Br5 Cu2 Br6 100.18(12) . . ?
N6 Cu2 Br4 97.5(5) . . ?
Br5 Cu2 Br4 101.28(12) . . ?
Br6 Cu2 Br4 133.79(14) . . ?
C13 N1 C1 124.6(16) . . ?
C13 N1 C14 112.1(17) . . ?
C1 N1 C14 123.2(15) . . ?
C13 N2 C16 126.9(15) . . ?
C13 N2 C15 108.3(15) . . ?
C16 N2 C15 119.7(16) . . ?
C17 N3 C21 120.2(17) . . ?
C17 N3 Cu1 128.6(15) . . ?
C21 N3 Cu1 111.2(12) . . ?
C34 N4 C22 125.7(17) . . ?
C34 N4 C35 109.1(17) . . ?
C22 N4 C35 125.2(15) . . ?
C34 N5 C36 112.8(17) . . ?
C34 N5 C37 125.0(18) . . ?
C36 N5 C37 117.3(16) . . ?
C42 N6 C38 118.4(18) . . ?
C42 N6 Cu2 114.5(14) . . ?
C38 N6 Cu2 127.0(14) . . ?
C2 C1 C6 123(2) . . ?
C2 C1 N1 119.3(18) . . ?
C6 C1 N1 117.4(17) . . ?
C3 C2 C1 118(2) . . ?
C2 C3 C4 121(2) . . ?
C5 C4 C3 119(2) . . ?
C4 C5 C6 124(2) . . ?
C1 C6 C5 114.7(19) . . ?
C1 C6 C7 121(2) . . ?
C5 C6 C7 124.1(19) . . ?
C8 C7 C12 116.8(18) . . ?
C8 C7 C6 125(2) . . ?
C12 C7 C6 118.0(17) . . ?
C9 C8 C7 124(2) . . ?
C8 C9 C10 121(2) . . ?
C9 C10 C11 117(2) . . ?
C12 C11 C10 122(2) . . ?
C11 C12 C7 119.2(17) . . ?
C11 C12 C13 121.6(19) . . ?
C7 C12 C13 119.1(17) . . ?
N1 C13 N2 111.1(16) . . ?
N1 C13 C12 119.4(19) . . ?
N2 C13 C12 129.5(18) . . ?
N1 C14 C15 102.7(15) . . ?
N2 C15 C14 103.7(16) . . ?
N2 C16 C17 116.7(16) . . ?
N3 C17 C18 123(2) . . ?
N3 C17 C16 114.5(17) . . ?
C18 C17 C16 122.1(18) . . ?
C19 C18 C17 117(2) . . ?
C18 C19 C20 120(2) . . ?
C19 C20 C21 118(2) . . ?
N3 C21 C20 121.4(19) . . ?
C23 C22 C27 122(2) . . ?
C23 C22 N4 120.3(19) . . ?
C27 C22 N4 117.9(18) . . ?
C24 C23 C22 119(2) . . ?
C23 C24 C25 119(2) . . ?
C24 C25 C26 121(2) . . ?
C27 C26 C25 120(2) . . ?
C26 C27 C22 119.3(19) . . ?
C26 C27 C28 123.0(19) . . ?
C22 C27 C28 118(2) . . ?
C33 C28 C29 119.5(19) . . ?
C33 C28 C27 120.0(19) . . ?
C29 C28 C27 120(2) . . ?
C30 C29 C28 121(2) . . ?
C29 C30 C31 120(2) . . ?
C32 C31 C30 122(2) . . ?
C31 C32 C33 119(2) . . ?
C28 C33 C34 120.8(19) . . ?
C28 C33 C32 118.2(19) . . ?
C34 C33 C32 121(2) . . ?
N5 C34 N4 110.0(18) . . ?
N5 C34 C33 132(2) . . ?
N4 C34 C33 118(2) . . ?
C36 C35 N4 103.8(15) . . ?
N5 C36 C35 103.4(16) . . ?
N5 C37 C38 113.0(17) . . ?
N6 C38 C39 123.3(19) . . ?
N6 C38 C37 113.1(17) . . ?
C39 C38 C37 123.7(19) . . ?
C38 C39 C40 118.7(19) . . ?
C41 C40 C39 118.2(19) . . ?
C40 C41 C42 120(2) . . ?
N6 C42 C41 122(2) . . ?

loop_
_geom_bond_atom_site_label_1
_geom_bond_atom_site_label_2
_geom_bond_distance
_geom_bond_site_symmetry_2
_geom_bond_publ_flag
Cu1 N3 2.024(15) . ?
Cu1 Br3 2.363(3) . ?
Cu1 Br1 2.394(3) . ?
Cu1 Br2 2.402(3) . ?
Cu2 N6 2.019(16) . ?
Cu2 Br5 2.334(3) . ?
Cu2 Br6 2.400(4) . ?
Cu2 Br4 2.409(3) . ?
N1 C13 1.33(2) . ?
N1 C1 1.40(3) . ?
N1 C14 1.46(2) . ?
N2 C13 1.36(2) . ?
N2 C16 1.46(2) . ?
N2 C15 1.51(2) . ?
N3 C17 1.29(2) . ?
N3 C21 1.32(2) . ?
N4 C34 1.35(3) . ?
N4 C22 1.42(3) . ?
N4 C35 1.51(2) . ?
N5 C34 1.32(3) . ?
N5 C36 1.47(2) . ?
N5 C37 1.49(3) . ?
N6 C42 1.33(3) . ?
N6 C38 1.35(3) . ?
C1 C2 1.39(3) . ?
C1 C6 1.39(3) . ?
C2 C3 1.36(3) . ?
C3 C4 1.41(3) . ?
C4 C5 1.33(3) . ?
C5 C6 1.42(3) . ?
C6 C7 1.44(3) . ?
C7 C8 1.40(3) . ?
C7 C12 1.43(3) . ?
C8 C9 1.33(3) . ?
C9 C10 1.41(3) . ?
C10 C11 1.41(3) . ?
C11 C12 1.39(3) . ?
C12 C13 1.44(3) . ?
C14 C15 1.51(3) . ?
C16 C17 1.51(3) . ?
C17 C18 1.41(3) . ?
C18 C19 1.37(3) . ?
C19 C20 1.38(3) . ?
C20 C21 1.42(3) . ?
C22 C23 1.37(3) . ?
C22 C27 1.38(3) . ?
C23 C24 1.36(3) . ?
C24 C25 1.38(3) . ?
C25 C26 1.40(3) . ?
C26 C27 1.34(3) . ?
C27 C28 1.51(3) . ?
C28 C33 1.38(3) . ?
C28 C29 1.41(3) . ?
C29 C30 1.35(3) . ?
C30 C31 1.39(3) . ?
C31 C32 1.36(3) . ?
C32 C33 1.46(3) . ?
C33 C34 1.41(3) . ?
C35 C36 1.48(3) . ?
C37 C38 1.55(3) . ?
C38 C39 1.36(3) . ?
C39 C40 1.39(3) . ?
C40 C41 1.38(3) . ?
C41 C42 1.39(3) . ?
